data_4321193
loop_
_publ_author_name
'Bashyam Sridevi'
'Seenichamy Jeyaprakash Narayanan'
'Rohini Rao'
'Tavarekere K. Chandrashekar'
'Ulrich Englich'
'Karin Ruhlandt-Senge'

_publ_section_title
;
 meso-Aryl Smaragdyrins: Novel Anion and Metal Receptors
;
_journal_name_full 'Inorganic Chemistry'
_journal_page_first 3669
_journal_page_last 3677
_journal_paper_doi 10.1021/ic000031v
_journal_volume 39
_journal_year 2000
_chemical_formula_sum 'C43 H27 N4 O3 Rh'
_chemical_formula_weight 750.60
_chemical_name_systematic
;
 ?
;
_space_group_IT_number 2
_symmetry_cell_setting triclinic
_symmetry_space_group_name_Hall '-P 1'
_symmetry_space_group_name_H-M 'P -1'
_atom_sites_solution_hydrogens geom
_atom_sites_solution_primary direct
_atom_sites_solution_secondary difmap
_audit_creation_method SHELXL-97
_cell_angle_alpha 69.09(6)
_cell_angle_beta 78.78(6)
_cell_angle_gamma 77.02(5)
_cell_formula_units_Z 2
_cell_length_a 11.836(8)
_cell_length_b 12.495(9)
_cell_length_c 12.670(2)
_cell_measurement_temperature 293(2)
_cell_volume 1692.1(18)
_computing_structure_refinement 'SHELXL-97 (Sheldrick, 1997)'
_computing_structure_solution 'SHELXS-97 (Sheldrick, 1990)'
_diffrn_ambient_temperature 293(2)
_diffrn_measured_fraction_theta_full 0.999
_diffrn_measured_fraction_theta_max 0.999
_diffrn_radiation_monochromator graphite
_diffrn_radiation_source 'fine-focus sealed tube'
_diffrn_radiation_type MoK\a
_diffrn_radiation_wavelength 0.71073
_diffrn_reflns_av_R_equivalents 0.0164
_diffrn_reflns_av_sigmaI/netI 0.0318
_diffrn_reflns_limit_h_max 14
_diffrn_reflns_limit_h_min 0
_diffrn_reflns_limit_k_max 14
_diffrn_reflns_limit_k_min -14
_diffrn_reflns_limit_l_max 15
_diffrn_reflns_limit_l_min -14
_diffrn_reflns_number 6259
_diffrn_reflns_theta_full 25.00
_diffrn_reflns_theta_max 25.00
_diffrn_reflns_theta_min 1.73
_exptl_absorpt_coefficient_mu 0.553
_exptl_crystal_density_diffrn 1.473
_exptl_crystal_density_method 'not measured'
_exptl_crystal_F_000 764
_refine_diff_density_max 0.498
_refine_diff_density_min -0.458
_refine_diff_density_rms 0.058
_refine_ls_extinction_method none
_refine_ls_goodness_of_fit_ref 0.832
_refine_ls_hydrogen_treatment mixed
_refine_ls_matrix_type full
_refine_ls_number_parameters 568
_refine_ls_number_reflns 5945
_refine_ls_number_restraints 0
_refine_ls_restrained_S_all 0.832
_refine_ls_R_factor_all 0.0471
_refine_ls_R_factor_gt 0.0303
_refine_ls_shift/su_max 0.184
_refine_ls_shift/su_mean 0.003
_refine_ls_structure_factor_coef Fsqd
_refine_ls_weighting_details 'calc w=1/[\s^2^(Fo^2^)+(0.1000P)^2^+0.0000P] where P=(Fo^2^+2Fc^2^)/3'
_refine_ls_weighting_scheme calc
_refine_ls_wR_factor_gt 0.0902
_refine_ls_wR_factor_ref 0.1047
_reflns_number_gt 4834
_reflns_number_total 5945
_reflns_threshold_expression >2sigma(I)
_cod_data_source_file ic000031v_1.cif
_cod_data_source_block final
_cod_original_cell_volume 1692.1(17)
_cod_database_code 4321193

loop_
_symmetry_equiv_pos_as_xyz
'x, y, z'
'-x, -y, -z'

loop_
_atom_site_label
_atom_site_type_symbol
_atom_site_fract_x
_atom_site_fract_y
_atom_site_fract_z
_atom_site_U_iso_or_equiv
_atom_site_adp_type
_atom_site_occupancy
_atom_site_symmetry_multiplicity
_atom_site_calc_flag
_atom_site_refinement_flags
_atom_site_disorder_assembly
_atom_site_disorder_group
Rh Rh 0.15609(2) 0.877804(19) 0.292400(19) 0.03591(10) Uani 1 1 d . . .
O1 O 0.48530(17) 1.00021(17) 0.22165(17) 0.0370(4) Uani 1 1 d . . .
O2 O 0.1475(3) 0.8938(3) 0.5244(3) 0.0865(10) Uani 1 1 d . . .
O3 O 0.0549(3) 1.1299(2) 0.2107(3) 0.0835(10) Uani 1 1 d . . .
N1 N 0.4109(2) 0.7738(3) 0.3919(2) 0.0429(6) Uani 1 1 d . . .
N2 N 0.2106(2) 0.7028(2) 0.3439(2) 0.0374(5) Uani 1 1 d . . .
N3 N 0.1550(2) 0.8536(2) 0.1415(2) 0.0366(5) Uani 1 1 d . . .
N4 N 0.3092(2) 1.0306(2) 0.0660(2) 0.0394(6) Uani 1 1 d . . .
C1 C 0.5035(3) 0.7828(3) 0.4367(3) 0.0400(7) Uani 1 1 d . . .
C2 C 0.5148(3) 0.6860(3) 0.5355(3) 0.0520(8) Uani 1 1 d . . .
C3 C 0.4311(3) 0.6203(3) 0.5476(3) 0.0548(9) Uani 1 1 d . . .
C4 C 0.3652(3) 0.6755(3) 0.4576(3) 0.0443(7) Uani 1 1 d . . .
C5 C 0.2751(3) 0.6365(3) 0.4286(3) 0.0423(7) Uani 1 1 d . . .
C6 C 0.2492(3) 0.5229(3) 0.4701(3) 0.0522(8) Uani 1 1 d . . .
C7 C 0.1704(3) 0.5196(3) 0.4070(3) 0.0484(8) Uani 1 1 d . . .
C8 C 0.1476(3) 0.6314(3) 0.3251(3) 0.0396(7) Uani 1 1 d . . .
C9 C 0.0931(3) 0.6634(3) 0.2273(3) 0.0377(6) Uani 1 1 d . . .
C10 C 0.0353(3) 0.5747(3) 0.2129(3) 0.0390(7) Uani 1 1 d . . .
C11 C 0.0918(4) 0.5081(4) 0.1481(5) 0.0713(13) Uani 1 1 d . . .
C12 C 0.0410(4) 0.4240(4) 0.1346(5) 0.0732(13) Uani 1 1 d . . .
C13 C -0.0682(4) 0.4097(3) 0.1856(4) 0.0583(9) Uani 1 1 d . . .
C14 C -0.1247(4) 0.4754(5) 0.2504(6) 0.0961(19) Uani 1 1 d . . .
C15 C -0.0738(4) 0.5584(5) 0.2642(5) 0.0823(16) Uani 1 1 d . . .
C16 C 0.1019(3) 0.7668(2) 0.1372(3) 0.0374(6) Uani 1 1 d . . .
C17 C 0.0751(3) 0.7970(3) 0.0249(3) 0.0442(7) Uani 1 1 d . . .
C18 C 0.1156(3) 0.8975(3) -0.0383(3) 0.0440(7) Uani 1 1 d . . .
C19 C 0.1666(3) 0.9306(3) 0.0352(2) 0.0374(6) Uani 1 1 d . . .
C20 C 0.2294(3) 1.0237(3) 0.0036(3) 0.0394(6) Uani 1 1 d . . .
C21 C 0.2256(3) 1.1227(3) -0.0914(3) 0.0487(8) Uani 1 1 d . . .
C22 C 0.3013(3) 1.1893(3) -0.0856(3) 0.0491(8) Uani 1 1 d . . .
C23 C 0.3542(3) 1.1316(3) 0.0136(3) 0.0383(6) Uani 1 1 d . . .
C24 C 0.4395(3) 1.1680(3) 0.0525(3) 0.0378(6) Uani 1 1 d . . .
C25 C 0.4606(3) 1.2885(3) -0.0172(3) 0.0377(6) Uani 1 1 d . . .
C26 C 0.5588(3) 1.3090(3) -0.0961(3) 0.0510(8) Uani 1 1 d . . .
C27 C 0.5715(4) 1.4213(4) -0.1653(3) 0.0614(10) Uani 1 1 d . . .
C28 C 0.4872(4) 1.5129(3) -0.1551(3) 0.0553(9) Uani 1 1 d . . .
C29 C 0.3907(4) 1.4946(3) -0.0779(4) 0.0582(9) Uani 1 1 d . . .
C30 C 0.3773(3) 1.3827(3) -0.0098(3) 0.0513(8) Uani 1 1 d . . .
C31 C 0.5011(3) 1.1103(2) 0.1434(2) 0.0371(6) Uani 1 1 d . . .
C32 C 0.5900(3) 1.1458(3) 0.1761(3) 0.0438(7) Uani 1 1 d . . .
C33 C 0.6305(3) 1.0615(3) 0.2675(3) 0.0430(7) Uani 1 1 d . . .
C34 C 0.5659(2) 0.9693(3) 0.2994(2) 0.0365(6) Uani 1 1 d . . .
C35 C 0.5742(3) 0.8708(3) 0.3921(3) 0.0378(6) Uani 1 1 d . . .
C36 C 0.6743(3) 0.8502(3) 0.4584(2) 0.0373(6) Uani 1 1 d . . .
C37 C 0.7858(3) 0.8099(3) 0.4179(3) 0.0444(7) Uani 1 1 d . . .
C38 C 0.8777(3) 0.7833(3) 0.4801(3) 0.0511(8) Uani 1 1 d . . .
C39 C 0.8580(3) 0.7957(3) 0.5857(3) 0.0561(9) Uani 1 1 d . . .
C40 C 0.7478(4) 0.8349(4) 0.6276(4) 0.0683(12) Uani 1 1 d . . .
C41 C 0.6557(3) 0.8631(4) 0.5644(3) 0.0593(10) Uani 1 1 d . . .
C42 C 0.1526(3) 0.8881(3) 0.4367(3) 0.0529(8) Uani 1 1 d . . .
C43 C 0.0951(3) 1.0351(3) 0.2405(3) 0.0512(8) Uani 1 1 d . . .
H1N H 0.390(3) 0.815(3) 0.339(3) 0.038(10) Uiso 1 1 d . . .
H4N H 0.324(3) 0.978(3) 0.128(3) 0.050(10) Uiso 1 1 d . . .
H2 H 0.576(3) 0.668(3) 0.582(3) 0.047(9) Uiso 1 1 d . . .
H3 H 0.421(4) 0.555(4) 0.605(4) 0.077(13) Uiso 1 1 d . . .
H6 H 0.279(3) 0.464(3) 0.527(3) 0.048(10) Uiso 1 1 d . . .
H7 H 0.146(4) 0.461(4) 0.406(4) 0.069(13) Uiso 1 1 d . . .
H11 H 0.161(4) 0.512(4) 0.121(4) 0.072(14) Uiso 1 1 d . . .
H12 H 0.093(5) 0.370(5) 0.096(4) 0.101(17) Uiso 1 1 d . . .
H13 H -0.106(4) 0.349(4) 0.177(4) 0.070(12) Uiso 1 1 d . . .
H14 H -0.200(7) 0.452(6) 0.298(6) 0.16(3) Uiso 1 1 d . . .
H15 H -0.117(5) 0.604(5) 0.304(5) 0.105(18) Uiso 1 1 d . . .
H17 H 0.036(3) 0.748(3) 0.004(3) 0.044(9) Uiso 1 1 d . . .
H18 H 0.109(3) 0.936(3) -0.107(3) 0.036(8) Uiso 1 1 d . . .
H21 H 0.174(4) 1.144(4) -0.151(4) 0.069(12) Uiso 1 1 d . . .
H22 H 0.311(3) 1.258(3) -0.132(3) 0.054(10) Uiso 1 1 d . . .
H26 H 0.612(3) 1.244(3) -0.111(3) 0.055(10) Uiso 1 1 d . . .
H27 H 0.648(4) 1.435(4) -0.220(3) 0.068(12) Uiso 1 1 d . . .
H28 H 0.490(3) 1.597(4) -0.203(3) 0.059(11) Uiso 1 1 d . . .
H29 H 0.333(4) 1.555(4) -0.068(4) 0.079(14) Uiso 1 1 d . . .
H30 H 0.310(4) 1.376(4) 0.036(3) 0.063(12) Uiso 1 1 d . . .
H32 H 0.613(3) 1.214(3) 0.136(3) 0.044(9) Uiso 1 1 d . . .
H33 H 0.688(3) 1.064(3) 0.302(3) 0.049(10) Uiso 1 1 d . . .
H37 H 0.796(3) 0.800(3) 0.359(3) 0.045(10) Uiso 1 1 d . . .
H38 H 0.950(5) 0.750(4) 0.453(4) 0.091(16) Uiso 1 1 d . . .
H39 H 0.912(3) 0.775(3) 0.632(3) 0.046(9) Uiso 1 1 d . . .
H40 H 0.736(3) 0.846(3) 0.693(3) 0.057(11) Uiso 1 1 d . . .
H41 H 0.580(4) 0.890(4) 0.590(4) 0.068(12) Uiso 1 1 d . . .

loop_
_atom_site_aniso_label
_atom_site_aniso_U_11
_atom_site_aniso_U_22
_atom_site_aniso_U_33
_atom_site_aniso_U_23
_atom_site_aniso_U_13
_atom_site_aniso_U_12
Rh 0.03476(15) 0.03862(15) 0.03951(15) -0.01561(10) -0.00696(9) -0.00981(9)
O1 0.0334(10) 0.0382(11) 0.0401(11) -0.0096(9) -0.0065(8) -0.0112(8)
O2 0.123(3) 0.101(2) 0.0498(17) -0.0366(17) -0.0055(17) -0.031(2)
O3 0.119(3) 0.0499(16) 0.097(2) -0.0390(16) -0.063(2) 0.0225(16)
N1 0.0426(15) 0.0446(15) 0.0386(14) -0.0011(12) -0.0136(12) -0.0150(12)
N2 0.0385(14) 0.0361(13) 0.0397(13) -0.0095(11) -0.0063(10) -0.0143(11)
N3 0.0376(13) 0.0368(13) 0.0403(13) -0.0147(11) -0.0093(10) -0.0088(10)
N4 0.0428(14) 0.0361(13) 0.0389(14) -0.0038(11) -0.0118(11) -0.0140(11)
C1 0.0355(15) 0.0453(17) 0.0412(16) -0.0116(13) -0.0099(13) -0.0106(13)
C2 0.054(2) 0.056(2) 0.0459(18) -0.0038(15) -0.0218(16) -0.0169(16)
C3 0.060(2) 0.054(2) 0.0451(18) 0.0060(16) -0.0211(16) -0.0241(17)
C4 0.0476(18) 0.0443(17) 0.0400(16) -0.0043(13) -0.0109(14) -0.0170(14)
C5 0.0443(17) 0.0442(16) 0.0373(15) -0.0056(13) -0.0073(13) -0.0165(14)
C6 0.056(2) 0.0486(19) 0.0466(19) 0.0015(16) -0.0123(16) -0.0217(16)
C7 0.054(2) 0.0455(18) 0.0463(18) -0.0087(15) -0.0036(15) -0.0227(16)
C8 0.0386(16) 0.0408(16) 0.0420(16) -0.0141(13) -0.0038(13) -0.0121(13)
C9 0.0342(15) 0.0424(16) 0.0441(16) -0.0205(13) -0.0032(12) -0.0120(12)
C10 0.0416(17) 0.0366(15) 0.0414(16) -0.0112(13) -0.0093(13) -0.0108(13)
C11 0.048(2) 0.076(3) 0.112(4) -0.061(3) 0.009(2) -0.021(2)
C12 0.068(3) 0.068(3) 0.108(4) -0.059(3) 0.003(2) -0.021(2)
C13 0.061(2) 0.054(2) 0.076(3) -0.0296(19) -0.0159(19) -0.0199(18)
C14 0.059(3) 0.112(4) 0.153(5) -0.086(4) 0.028(3) -0.050(3)
C15 0.063(3) 0.096(3) 0.121(4) -0.079(3) 0.036(3) -0.047(3)
C16 0.0345(15) 0.0373(15) 0.0451(16) -0.0155(13) -0.0072(12) -0.0097(12)
C17 0.0428(17) 0.0504(18) 0.0486(18) -0.0223(15) -0.0126(14) -0.0104(14)
C18 0.0484(19) 0.0518(18) 0.0362(17) -0.0123(15) -0.0121(14) -0.0147(15)
C19 0.0349(15) 0.0415(16) 0.0378(15) -0.0133(13) -0.0073(12) -0.0073(12)
C20 0.0414(16) 0.0428(16) 0.0369(15) -0.0116(13) -0.0082(12) -0.0127(13)
C21 0.055(2) 0.056(2) 0.0378(16) -0.0092(15) -0.0132(15) -0.0185(16)
C22 0.060(2) 0.0459(19) 0.0392(17) 0.0003(15) -0.0114(15) -0.0237(16)
C23 0.0367(16) 0.0378(15) 0.0395(15) -0.0097(13) -0.0018(12) -0.0120(12)
C24 0.0335(15) 0.0392(15) 0.0400(15) -0.0118(13) -0.0006(12) -0.0107(12)
C25 0.0348(15) 0.0398(16) 0.0389(15) -0.0105(13) -0.0055(12) -0.0103(12)
C26 0.0424(18) 0.0476(19) 0.058(2) -0.0169(16) 0.0096(15) -0.0120(15)
C27 0.066(2) 0.060(2) 0.055(2) -0.0142(18) 0.0130(19) -0.0275(19)
C28 0.074(3) 0.0452(19) 0.0447(18) -0.0042(15) -0.0081(17) -0.0223(18)
C29 0.058(2) 0.0418(19) 0.070(2) -0.0155(18) -0.0119(19) -0.0022(17)
C30 0.0402(18) 0.0462(19) 0.062(2) -0.0147(16) 0.0074(16) -0.0120(15)
C31 0.0377(16) 0.0340(14) 0.0382(15) -0.0096(12) 0.0013(12) -0.0119(12)
C32 0.0407(17) 0.0421(17) 0.0515(18) -0.0137(15) -0.0025(14) -0.0185(14)
C33 0.0335(16) 0.0467(17) 0.0521(19) -0.0157(15) -0.0085(14) -0.0118(13)
C34 0.0285(14) 0.0440(16) 0.0385(15) -0.0149(13) -0.0039(11) -0.0074(12)
C35 0.0308(15) 0.0467(16) 0.0394(15) -0.0159(13) -0.0047(12) -0.0105(12)
C36 0.0330(15) 0.0421(16) 0.0399(15) -0.0138(13) -0.0066(12) -0.0103(12)
C37 0.0383(17) 0.056(2) 0.0399(17) -0.0186(15) -0.0005(14) -0.0103(14)
C38 0.0351(18) 0.058(2) 0.062(2) -0.0197(17) -0.0068(15) -0.0096(15)
C39 0.050(2) 0.065(2) 0.064(2) -0.0234(19) -0.0203(18) -0.0153(17)
C40 0.062(2) 0.105(3) 0.061(2) -0.049(2) -0.0151(19) -0.015(2)
C41 0.0406(19) 0.089(3) 0.064(2) -0.046(2) -0.0063(17) -0.0064(19)
C42 0.061(2) 0.055(2) 0.050(2) -0.0217(16) -0.0065(16) -0.0175(17)
C43 0.056(2) 0.053(2) 0.058(2) -0.0299(17) -0.0239(17) -0.0047(17)

loop_
_atom_type_symbol
_atom_type_description
_atom_type_scat_dispersion_real
_atom_type_scat_dispersion_imag
_atom_type_scat_source
C C 0.0033 0.0016 'International Tables Vol C Tables 4.2.6.8 and 6.1.1.4'
H H 0.0000 0.0000 'International Tables Vol C Tables 4.2.6.8 and 6.1.1.4'
N N 0.0061 0.0033 'International Tables Vol C Tables 4.2.6.8 and 6.1.1.4'
O O 0.0106 0.0060 'International Tables Vol C Tables 4.2.6.8 and 6.1.1.4'
Rh Rh -1.1178 0.9187 'International Tables Vol C Tables 4.2.6.8 and 6.1.1.4'

loop_
_geom_angle_atom_site_label_1
_geom_angle_atom_site_label_2
_geom_angle_atom_site_label_3
_geom_angle
_geom_angle_site_symmetry_1
_geom_angle_site_symmetry_3
_geom_angle_publ_flag
C43 Rh C42 89.31(17) . . ?
C43 Rh N2 174.77(12) . . ?
C42 Rh N2 93.75(15) . . ?
C43 Rh N3 94.30(14) . . ?
C42 Rh N3 175.20(13) . . ?
N2 Rh N3 82.43(12) . . ?
C34 O1 C31 107.1(2) . . ?
C1 N1 C4 111.0(3) . . ?
C1 N1 H1N 125(3) . . ?
C4 N1 H1N 124(3) . . ?
C5 N2 C8 107.5(3) . . ?
C5 N2 Rh 128.5(2) . . ?
C8 N2 Rh 119.8(2) . . ?
C19 N3 C16 107.3(2) . . ?
C19 N3 Rh 128.4(2) . . ?
C16 N3 Rh 121.1(2) . . ?
C23 N4 C20 110.5(3) . . ?
C23 N4 H4N 128(3) . . ?
C20 N4 H4N 121(3) . . ?
N1 C1 C2 105.5(3) . . ?
N1 C1 C35 127.5(3) . . ?
C2 C1 C35 127.0(3) . . ?
C3 C2 C1 108.9(3) . . ?
C3 C2 H2 128(2) . . ?
C1 C2 H2 123(2) . . ?
C2 C3 C4 108.0(3) . . ?
C2 C3 H3 125(3) . . ?
C4 C3 H3 127(3) . . ?
N1 C4 C3 106.6(3) . . ?
N1 C4 C5 124.5(3) . . ?
C3 C4 C5 128.7(3) . . ?
N2 C5 C6 109.5(3) . . ?
N2 C5 C4 123.0(3) . . ?
C6 C5 C4 127.0(3) . . ?
C7 C6 C5 107.5(3) . . ?
C7 C6 H6 126(2) . . ?
C5 C6 H6 126(2) . . ?
C6 C7 C8 107.6(3) . . ?
C6 C7 H7 129(3) . . ?
C8 C7 H7 123(3) . . ?
N2 C8 C9 122.8(3) . . ?
N2 C8 C7 107.8(3) . . ?
C9 C8 C7 128.1(3) . . ?
C16 C9 C8 123.3(3) . . ?
C16 C9 C10 118.6(3) . . ?
C8 C9 C10 117.6(3) . . ?
C15 C10 C11 117.9(3) . . ?
C15 C10 C9 121.4(3) . . ?
C11 C10 C9 120.7(3) . . ?
C10 C11 C12 121.9(4) . . ?
C10 C11 H11 120(3) . . ?
C12 C11 H11 118(3) . . ?
C13 C12 C11 119.3(4) . . ?
C13 C12 H12 124(3) . . ?
C11 C12 H12 116(3) . . ?
C12 C13 C14 119.1(4) . . ?
C12 C13 H13 120(2) . . ?
C14 C13 H13 121(2) . . ?
C13 C14 C15 121.5(4) . . ?
C13 C14 H14 116(4) . . ?
C15 C14 H14 122(4) . . ?
C10 C15 C14 120.3(4) . . ?
C10 C15 H15 121(4) . . ?
C14 C15 H15 118(4) . . ?
N3 C16 C9 123.0(3) . . ?
N3 C16 C17 108.1(3) . . ?
C9 C16 C17 128.4(3) . . ?
C18 C17 C16 107.6(3) . . ?
C18 C17 H17 131(2) . . ?
C16 C17 H17 121(2) . . ?
C17 C18 C19 107.2(3) . . ?
C17 C18 H18 128(2) . . ?
C19 C18 H18 125(2) . . ?
N3 C19 C20 123.5(3) . . ?
N3 C19 C18 109.6(3) . . ?
C20 C19 C18 126.7(3) . . ?
N4 C20 C21 106.5(3) . . ?
N4 C20 C19 124.4(3) . . ?
C21 C20 C19 129.1(3) . . ?
C22 C21 C20 108.5(3) . . ?
C22 C21 H21 126(2) . . ?
C20 C21 H21 126(2) . . ?
C21 C22 C23 108.3(3) . . ?
C21 C22 H22 127(3) . . ?
C23 C22 H22 125(3) . . ?
N4 C23 C22 106.2(3) . . ?
N4 C23 C24 126.4(3) . . ?
C22 C23 C24 127.4(3) . . ?
C31 C24 C23 129.6(3) . . ?
C31 C24 C25 117.2(3) . . ?
C23 C24 C25 113.2(3) . . ?
C30 C25 C26 117.8(3) . . ?
C30 C25 C24 120.0(3) . . ?
C26 C25 C24 122.0(3) . . ?
C25 C26 C27 120.6(3) . . ?
C25 C26 H26 119(2) . . ?
C27 C26 H26 120(2) . . ?
C28 C27 C26 120.0(4) . . ?
C28 C27 H27 121(2) . . ?
C26 C27 H27 119(2) . . ?
C29 C28 C27 120.3(3) . . ?
C29 C28 H28 115(2) . . ?
C27 C28 H28 125(2) . . ?
C28 C29 C30 119.8(4) . . ?
C28 C29 H29 122(3) . . ?
C30 C29 H29 118(3) . . ?
C25 C30 C29 121.5(3) . . ?
C25 C30 H30 123(3) . . ?
C29 C30 H30 115(3) . . ?
C24 C31 O1 124.1(3) . . ?
C24 C31 C32 128.3(3) . . ?
O1 C31 C32 107.6(3) . . ?
C33 C32 C31 109.1(3) . . ?
C33 C32 H32 130(2) . . ?
C31 C32 H32 121(2) . . ?
C32 C33 C34 108.7(3) . . ?
C32 C33 H33 125(2) . . ?
C34 C33 H33 126(2) . . ?
C35 C34 O1 125.0(3) . . ?
C35 C34 C33 127.3(3) . . ?
O1 C34 C33 107.6(3) . . ?
C34 C35 C1 130.3(3) . . ?
C34 C35 C36 115.8(3) . . ?
C1 C35 C36 113.9(3) . . ?
C37 C36 C41 118.1(3) . . ?
C37 C36 C35 120.4(3) . . ?
C41 C36 C35 121.3(3) . . ?
C36 C37 C38 121.6(3) . . ?
C36 C37 H37 118(3) . . ?
C38 C37 H37 120(3) . . ?
C39 C38 C37 119.8(3) . . ?
C39 C38 H38 121(3) . . ?
C37 C38 H38 119(3) . . ?
C40 C39 C38 119.5(4) . . ?
C40 C39 H39 117(2) . . ?
C38 C39 H39 124(2) . . ?
C39 C40 C41 120.7(4) . . ?
C39 C40 H40 119(3) . . ?
C41 C40 H40 120(3) . . ?
C36 C41 C40 120.3(4) . . ?
C36 C41 H41 117(3) . . ?
C40 C41 H41 123(3) . . ?
O2 C42 Rh 178.1(4) . . ?
O3 C43 Rh 177.9(4) . . ?

loop_
_geom_bond_atom_site_label_1
_geom_bond_atom_site_label_2
_geom_bond_distance
_geom_bond_site_symmetry_2
_geom_bond_publ_flag
Rh C43 1.855(4) . ?
Rh C42 1.870(4) . ?
Rh N2 2.034(3) . ?
Rh N3 2.042(2) . ?
O1 C34 1.399(4) . ?
O1 C31 1.407(4) . ?
O2 C42 1.127(4) . ?
O3 C43 1.126(5) . ?
N1 C1 1.370(4) . ?
N1 C4 1.373(4) . ?
N1 H1N 0.73(3) . ?
N2 C5 1.349(4) . ?
N2 C8 1.389(4) . ?
N3 C19 1.350(4) . ?
N3 C16 1.391(4) . ?
N4 C23 1.372(4) . ?
N4 C20 1.379(4) . ?
N4 H4N 0.84(4) . ?
C1 C2 1.400(5) . ?
C1 C35 1.419(4) . ?
C2 C3 1.376(5) . ?
C2 H2 0.96(4) . ?
C3 C4 1.388(5) . ?
C3 H3 0.89(5) . ?
C4 C5 1.422(5) . ?
C5 C6 1.409(5) . ?
C6 C7 1.357(5) . ?
C6 H6 0.89(4) . ?
C7 C8 1.416(5) . ?
C7 H7 0.85(5) . ?
C8 C9 1.398(4) . ?
C9 C16 1.395(4) . ?
C9 C10 1.504(4) . ?
C10 C15 1.353(5) . ?
C10 C11 1.357(5) . ?
C11 C12 1.394(6) . ?
C11 H11 0.83(5) . ?
C12 C13 1.348(6) . ?
C12 H12 1.00(5) . ?
C13 C14 1.348(6) . ?
C13 H13 1.01(4) . ?
C14 C15 1.385(6) . ?
C14 H14 1.01(8) . ?
C15 H15 0.90(6) . ?
C16 C17 1.416(4) . ?
C17 C18 1.361(5) . ?
C17 H17 0.97(4) . ?
C18 C19 1.417(4) . ?
C18 H18 0.84(3) . ?
C19 C20 1.416(4) . ?
C20 C21 1.384(5) . ?
C21 C22 1.381(5) . ?
C21 H21 0.99(4) . ?
C22 C23 1.396(5) . ?
C22 H22 0.87(4) . ?
C23 C24 1.424(4) . ?
C24 C31 1.370(4) . ?
C24 C25 1.498(4) . ?
C25 C30 1.374(5) . ?
C25 C26 1.384(5) . ?
C26 C27 1.387(5) . ?
C26 H26 0.96(4) . ?
C27 C28 1.365(6) . ?
C27 H27 1.03(4) . ?
C28 C29 1.355(6) . ?
C28 H28 1.02(4) . ?
C29 C30 1.383(5) . ?
C29 H29 0.92(5) . ?
C30 H30 0.89(4) . ?
C31 C32 1.410(4) . ?
C32 C33 1.341(5) . ?
C32 H32 0.90(4) . ?
C33 C34 1.420(4) . ?
C33 H33 0.88(4) . ?
C34 C35 1.365(4) . ?
C35 C36 1.507(4) . ?
C36 C37 1.372(5) . ?
C36 C41 1.379(5) . ?
C37 C38 1.377(5) . ?
C37 H37 0.79(4) . ?
C38 C39 1.370(6) . ?
C38 H38 0.92(5) . ?
C39 C40 1.362(6) . ?
C39 H39 0.88(4) . ?
C40 C41 1.385(6) . ?
C40 H40 0.87(4) . ?
C41 H41 0.92(4) . ?

loop_
_geom_torsion_atom_site_label_1
_geom_torsion_atom_site_label_2
_geom_torsion_atom_site_label_3
_geom_torsion_atom_site_label_4
_geom_torsion
_geom_torsion_site_symmetry_1
_geom_torsion_site_symmetry_2
_geom_torsion_site_symmetry_3
_geom_torsion_site_symmetry_4
_geom_torsion_publ_flag
C43 Rh N2 C5 -154.2(14) . . . . ?
C42 Rh N2 C5 -28.6(3) . . . . ?
N3 Rh N2 C5 154.3(3) . . . . ?
C43 Rh N2 C8 -0.1(16) . . . . ?
C42 Rh N2 C8 125.5(2) . . . . ?
N3 Rh N2 C8 -51.6(2) . . . . ?
C43 Rh N3 C19 29.7(3) . . . . ?
C42 Rh N3 C19 168.4(15) . . . . ?
N2 Rh N3 C19 -154.4(3) . . . . ?
C43 Rh N3 C16 -127.4(2) . . . . ?
C42 Rh N3 C16 11.3(17) . . . . ?
N2 Rh N3 C16 48.5(2) . . . . ?
C4 N1 C1 C2 -0.6(4) . . . . ?
C4 N1 C1 C35 178.8(3) . . . . ?
N1 C1 C2 C3 0.8(4) . . . . ?
C35 C1 C2 C3 -178.6(3) . . . . ?
C1 C2 C3 C4 -0.7(5) . . . . ?
C1 N1 C4 C3 0.2(4) . . . . ?
C1 N1 C4 C5 -174.5(3) . . . . ?
C2 C3 C4 N1 0.3(5) . . . . ?
C2 C3 C4 C5 174.7(4) . . . . ?
C8 N2 C5 C6 -3.4(4) . . . . ?
Rh N2 C5 C6 153.2(2) . . . . ?
C8 N2 C5 C4 168.9(3) . . . . ?
Rh N2 C5 C4 -34.5(5) . . . . ?
N1 C4 C5 N2 -12.2(5) . . . . ?
C3 C4 C5 N2 174.4(4) . . . . ?
N1 C4 C5 C6 158.7(4) . . . . ?
C3 C4 C5 C6 -14.8(6) . . . . ?
N2 C5 C6 C7 1.8(4) . . . . ?
C4 C5 C6 C7 -170.1(3) . . . . ?
C5 C6 C7 C8 0.5(4) . . . . ?
C5 N2 C8 C9 -164.6(3) . . . . ?
Rh N2 C8 C9 36.4(4) . . . . ?
C5 N2 C8 C7 3.7(4) . . . . ?
Rh N2 C8 C7 -155.3(2) . . . . ?
C6 C7 C8 N2 -2.6(4) . . . . ?
C6 C7 C8 C9 164.9(3) . . . . ?
N2 C8 C9 C16 3.4(5) . . . . ?
C7 C8 C9 C16 -162.4(3) . . . . ?
N2 C8 C9 C10 175.5(3) . . . . ?
C7 C8 C9 C10 9.7(5) . . . . ?
C16 C9 C10 C15 -105.0(5) . . . . ?
C8 C9 C10 C15 82.6(5) . . . . ?
C16 C9 C10 C11 75.3(5) . . . . ?
C8 C9 C10 C11 -97.2(4) . . . . ?
C15 C10 C11 C12 -0.7(7) . . . . ?
C9 C10 C11 C12 179.1(4) . . . . ?
C10 C11 C12 C13 1.2(8) . . . . ?
C11 C12 C13 C14 -1.3(8) . . . . ?
C12 C13 C14 C15 1.0(9) . . . . ?
C11 C10 C15 C14 0.3(8) . . . . ?
C9 C10 C15 C14 -179.5(5) . . . . ?
C13 C14 C15 C10 -0.5(10) . . . . ?
C19 N3 C16 C9 169.4(3) . . . . ?
Rh N3 C16 C9 -29.2(4) . . . . ?
C19 N3 C16 C17 -3.3(3) . . . . ?
Rh N3 C16 C17 158.1(2) . . . . ?
C8 C9 C16 N3 -7.3(5) . . . . ?
C10 C9 C16 N3 -179.2(3) . . . . ?
C8 C9 C16 C17 163.9(3) . . . . ?
C10 C9 C16 C17 -8.1(5) . . . . ?
N3 C16 C17 C18 2.4(4) . . . . ?
C9 C16 C17 C18 -169.8(3) . . . . ?
C16 C17 C18 C19 -0.6(4) . . . . ?
C16 N3 C19 C20 -172.3(3) . . . . ?
Rh N3 C19 C20 28.1(4) . . . . ?
C16 N3 C19 C18 3.0(3) . . . . ?
Rh N3 C19 C18 -156.6(2) . . . . ?
C17 C18 C19 N3 -1.5(4) . . . . ?
C17 C18 C19 C20 173.6(3) . . . . ?
C23 N4 C20 C21 0.8(4) . . . . ?
C23 N4 C20 C19 -179.4(3) . . . . ?
N3 C19 C20 N4 17.3(5) . . . . ?
C18 C19 C20 N4 -157.1(3) . . . . ?
N3 C19 C20 C21 -162.9(3) . . . . ?
C18 C19 C20 C21 22.6(6) . . . . ?
N4 C20 C21 C22 -0.7(4) . . . . ?
C19 C20 C21 C22 179.5(3) . . . . ?
C20 C21 C22 C23 0.4(4) . . . . ?
C20 N4 C23 C22 -0.6(4) . . . . ?
C20 N4 C23 C24 -179.4(3) . . . . ?
C21 C22 C23 N4 0.1(4) . . . . ?
C21 C22 C23 C24 178.9(3) . . . . ?
N4 C23 C24 C31 4.9(5) . . . . ?
C22 C23 C24 C31 -173.7(3) . . . . ?
N4 C23 C24 C25 -173.8(3) . . . . ?
C22 C23 C24 C25 7.6(5) . . . . ?
C31 C24 C25 C30 -107.1(4) . . . . ?
C23 C24 C25 C30 71.8(4) . . . . ?
C31 C24 C25 C26 77.6(4) . . . . ?
C23 C24 C25 C26 -103.6(4) . . . . ?
C30 C25 C26 C27 -0.3(5) . . . . ?
C24 C25 C26 C27 175.1(3) . . . . ?
C25 C26 C27 C28 0.7(6) . . . . ?
C26 C27 C28 C29 -0.4(6) . . . . ?
C27 C28 C29 C30 -0.4(6) . . . . ?
C26 C25 C30 C29 -0.5(6) . . . . ?
C24 C25 C30 C29 -176.0(3) . . . . ?
C28 C29 C30 C25 0.8(6) . . . . ?
C23 C24 C31 O1 -3.3(5) . . . . ?
C25 C24 C31 O1 175.3(3) . . . . ?
C23 C24 C31 C32 176.0(3) . . . . ?
C25 C24 C31 C32 -5.4(5) . . . . ?
C34 O1 C31 C24 178.3(3) . . . . ?
C34 O1 C31 C32 -1.1(3) . . . . ?
C24 C31 C32 C33 -177.5(3) . . . . ?
O1 C31 C32 C33 1.9(4) . . . . ?
C31 C32 C33 C34 -1.9(4) . . . . ?
C31 O1 C34 C35 176.6(3) . . . . ?
C31 O1 C34 C33 0.0(3) . . . . ?
C32 C33 C34 C35 -175.3(3) . . . . ?
C32 C33 C34 O1 1.2(4) . . . . ?
O1 C34 C35 C1 -4.6(5) . . . . ?
C33 C34 C35 C1 171.3(3) . . . . ?
O1 C34 C35 C36 174.9(3) . . . . ?
C33 C34 C35 C36 -9.2(5) . . . . ?
N1 C1 C35 C34 3.5(6) . . . . ?
C2 C1 C35 C34 -177.3(4) . . . . ?
N1 C1 C35 C36 -176.0(3) . . . . ?
C2 C1 C35 C36 3.2(5) . . . . ?
C34 C35 C36 C37 -76.6(4) . . . . ?
C1 C35 C36 C37 103.0(4) . . . . ?
C34 C35 C36 C41 108.1(4) . . . . ?
C1 C35 C36 C41 -72.3(4) . . . . ?
C41 C36 C37 C38 -0.3(5) . . . . ?
C35 C36 C37 C38 -175.8(3) . . . . ?
C36 C37 C38 C39 0.8(6) . . . . ?
C37 C38 C39 C40 -0.3(6) . . . . ?
C38 C39 C40 C41 -0.5(7) . . . . ?
C37 C36 C41 C40 -0.5(6) . . . . ?
C35 C36 C41 C40 174.9(4) . . . . ?
C39 C40 C41 C36 1.0(7) . . . . ?
C43 Rh C42 O2 87(11) . . . . ?
N2 Rh C42 O2 -88(11) . . . . ?
N3 Rh C42 O2 -51(12) . . . . ?
C42 Rh C43 O3 -74(8) . . . . ?
N2 Rh C43 O3 52(9) . . . . ?
N3 Rh C43 O3 103(8) . . . . ?
